data_7000991
loop_
_publ_author_name
'Wang, Wen-Guang'
'Wang, Hong-Yan'
'Si, Gang'
'Tung, Chen-Ho'
'Wu, Li-Zhu'

_publ_section_title
;
 Fluorophenyl-substituted Fe-only hydrogenases active site ADT models:
 different electrocatalytic process for proton reduction in HOAc and
 HBF4/Et2O
;
_journal_issue 15
_journal_name_full 'Dalton Transactions'
_journal_page_first 2712
_journal_page_last 2720
_journal_paper_doi 10.1039/b818012a
_journal_year 2009
_chemical_formula_moiety 'C32 H19 F7 Fe2 N O5 P S2'
_chemical_formula_sum 'C32 H19 F7 Fe2 N O5 P S2'
_chemical_formula_weight 837.27
_chemical_name_systematic
;
?
;
_space_group_IT_number 2
_symmetry_cell_setting triclinic
_symmetry_space_group_name_Hall '-P 1'
_symmetry_space_group_name_H-M 'P -1'
_atom_sites_solution_hydrogens geom
_atom_sites_solution_primary direct
_atom_sites_solution_secondary difmap
_audit_creation_method SHELXL-97
_cell_angle_alpha 100.153(3)
_cell_angle_beta 97.735(4)
_cell_angle_gamma 90.871(2)
_cell_formula_units_Z 2
_cell_length_a 9.2202(8)
_cell_length_b 10.2088(10)
_cell_length_c 17.6686(16)
_cell_measurement_reflns_used 3454
_cell_measurement_temperature 113(2)
_cell_measurement_theta_max 25.0
_cell_measurement_theta_min 2.5
_cell_volume 1620.9(3)
_computing_cell_refinement CrystalClear
_computing_data_collection CrystalClear
_computing_data_reduction CrystalClear
_computing_publication_material 'CrystalStructure 3.7.0'
_computing_structure_refinement 'SHELXL-97 (Sheldrick, 1997)'
_computing_structure_solution 'SHELXS-97 (Sheldrick, 1990)'
_diffrn_ambient_temperature 113(2)
_diffrn_detector_area_resol_mean 7.31
_diffrn_measured_fraction_theta_full 0.995
_diffrn_measured_fraction_theta_max 0.995
_diffrn_measurement_device_type 'Rigaku Saturn'
_diffrn_measurement_method \w
_diffrn_radiation_monochromator confocal
_diffrn_radiation_source 'rotating anode'
_diffrn_radiation_type MoK\a
_diffrn_radiation_wavelength 0.71070
_diffrn_reflns_av_R_equivalents 0.0339
_diffrn_reflns_av_sigmaI/netI 0.0429
_diffrn_reflns_limit_h_max 12
_diffrn_reflns_limit_h_min -12
_diffrn_reflns_limit_k_max 12
_diffrn_reflns_limit_k_min -13
_diffrn_reflns_limit_l_max 23
_diffrn_reflns_limit_l_min -23
_diffrn_reflns_number 20503
_diffrn_reflns_theta_full 27.88
_diffrn_reflns_theta_max 27.88
_diffrn_reflns_theta_min 2.03
_exptl_absorpt_coefficient_mu 1.157
_exptl_absorpt_correction_T_max 0.8016
_exptl_absorpt_correction_T_min 0.7084
_exptl_absorpt_correction_type multi-scan
_exptl_absorpt_process_details crystalclear
_exptl_crystal_colour orange
_exptl_crystal_density_diffrn 1.716
_exptl_crystal_density_method 'not measured'
_exptl_crystal_description prism
_exptl_crystal_F_000 840
_exptl_crystal_size_max 0.32
_exptl_crystal_size_mid 0.28
_exptl_crystal_size_min 0.20
_refine_diff_density_max 0.401
_refine_diff_density_min -0.330
_refine_diff_density_rms 0.069
_refine_ls_extinction_method none
_refine_ls_goodness_of_fit_ref 1.031
_refine_ls_hydrogen_treatment constr
_refine_ls_matrix_type full
_refine_ls_number_parameters 451
_refine_ls_number_reflns 7695
_refine_ls_number_restraints 0
_refine_ls_restrained_S_all 1.031
_refine_ls_R_factor_all 0.0383
_refine_ls_R_factor_gt 0.0294
_refine_ls_shift/su_max 0.001
_refine_ls_shift/su_mean 0.000
_refine_ls_structure_factor_coef Fsqd
_refine_ls_weighting_details 'calc w=1/[\s^2^(Fo^2^)+(0.0369P)^2^+0.0000P] where P=(Fo^2^+2Fc^2^)/3'
_refine_ls_weighting_scheme calc
_refine_ls_wR_factor_gt 0.0681
_refine_ls_wR_factor_ref 0.0715
_reflns_number_gt 6202
_reflns_number_total 7695
_reflns_threshold_expression >2sigma(I)
_cod_data_source_file b818012a.txt
_cod_data_source_block shelxl
_cod_database_code 7000991

loop_
_symmetry_equiv_pos_as_xyz
'x, y, z'
'-x, -y, -z'

loop_
_atom_site_label
_atom_site_type_symbol
_atom_site_fract_x
_atom_site_fract_y
_atom_site_fract_z
_atom_site_U_iso_or_equiv
_atom_site_adp_type
_atom_site_occupancy
_atom_site_symmetry_multiplicity
_atom_site_calc_flag
_atom_site_refinement_flags
_atom_site_disorder_assembly
_atom_site_disorder_group
Fe1 Fe -0.13149(3) 0.64785(2) 0.716568(13) 0.01143(6) Uani 1 1 d . . .
Fe2 Fe -0.04019(3) 0.53327(2) 0.827428(14) 0.01320(7) Uani 1 1 d . . .
S1 S 0.10613(4) 0.60306(4) 0.74828(2) 0.01263(9) Uani 1 1 d . . .
S2 S -0.11422(5) 0.74473(4) 0.84359(2) 0.01464(10) Uani 1 1 d . . .
P1 P -0.11867(5) 0.79307(4) 0.63588(2) 0.01115(9) Uani 1 1 d . . .
F1 F 0.38350(12) 0.59853(10) 0.88161(6) 0.0216(2) Uani 1 1 d . . .
F2 F 0.60118(12) 0.60826(11) 0.99542(6) 0.0281(3) Uani 1 1 d . . .
F3 F 0.44194(12) 1.01846(11) 1.11981(6) 0.0249(3) Uani 1 1 d . . .
F4 F 0.23180(12) 1.01445(10) 1.00542(6) 0.0225(2) Uani 1 1 d . . .
F5 F 0.78257(14) 0.77978(15) 1.09688(7) 0.0460(4) Uani 1 1 d . . .
F6 F 0.63514(15) 0.72580(14) 1.17045(7) 0.0475(4) Uani 1 1 d . . .
F7 F 0.68664(16) 0.93017(13) 1.17089(8) 0.0491(4) Uani 1 1 d . . .
N1 N 0.18571(16) 0.80367(15) 0.87608(8) 0.0169(3) Uani 1 1 d . . .
O1 O -0.16305(15) 0.41539(13) 0.59215(7) 0.0242(3) Uani 1 1 d . . .
O2 O -0.44729(14) 0.65150(14) 0.72056(8) 0.0272(3) Uani 1 1 d . . .
O3 O 0.01701(15) 0.25966(13) 0.75789(8) 0.0255(3) Uani 1 1 d . . .
O4 O -0.32649(15) 0.43708(14) 0.85567(8) 0.0270(3) Uani 1 1 d . . .
O5 O 0.14272(15) 0.54843(14) 0.97892(7) 0.0268(3) Uani 1 1 d . . .
C1 C -0.14936(19) 0.50746(18) 0.64079(10) 0.0161(4) Uani 1 1 d . . .
C2 C -0.3235(2) 0.65069(17) 0.71727(10) 0.0163(4) Uani 1 1 d . . .
C3 C -0.00566(19) 0.36632(18) 0.78491(10) 0.0173(4) Uani 1 1 d . . .
C4 C -0.2148(2) 0.47714(18) 0.84682(10) 0.0185(4) Uani 1 1 d . . .
C5 C 0.0729(2) 0.54111(18) 0.92008(11) 0.0186(4) Uani 1 1 d . . .
C6 C 0.20979(19) 0.75779(17) 0.79721(9) 0.0164(4) Uani 1 1 d . . .
H6A H 0.3156 0.7432 0.7967 0.020 Uiso 1 1 calc R . .
H6B H 0.1833 0.8289 0.7669 0.020 Uiso 1 1 calc R . .
C7 C 0.04451(19) 0.85840(18) 0.88518(11) 0.0198(4) Uani 1 1 d . . .
H7A H 0.0360 0.9386 0.8607 0.024 Uiso 1 1 calc R . .
H7B H 0.0402 0.8874 0.9413 0.024 Uiso 1 1 calc R . .
C8 C 0.29637(19) 0.80609(17) 0.93764(10) 0.0144(3) Uani 1 1 d . . .
C9 C 0.39846(19) 0.70586(17) 0.93919(10) 0.0165(4) Uani 1 1 d . . .
C10 C 0.5116(2) 0.70998(18) 0.99864(11) 0.0193(4) Uani 1 1 d . . .
C11 C 0.5325(2) 0.81339(18) 1.06210(10) 0.0181(4) Uani 1 1 d . . .
C12 C 0.4309(2) 0.91189(18) 1.06204(10) 0.0184(4) Uani 1 1 d . . .
C13 C 0.31791(19) 0.90890(17) 1.00212(10) 0.0169(4) Uani 1 1 d . . .
C14 C 0.6587(2) 0.8129(2) 1.12543(11) 0.0249(4) Uani 1 1 d . . .
C15 C 0.06692(18) 0.84071(16) 0.62377(9) 0.0122(3) Uani 1 1 d . . .
C16 C 0.15823(18) 0.73855(17) 0.59834(9) 0.0140(3) Uani 1 1 d . . .
H16 H 0.1205 0.6491 0.5853 0.017 Uiso 1 1 calc R . .
C17 C 0.30190(19) 0.76655(19) 0.59201(10) 0.0192(4) Uani 1 1 d . . .
H17 H 0.3624 0.6965 0.5741 0.023 Uiso 1 1 calc R . .
C18 C 0.3590(2) 0.89639(19) 0.61163(11) 0.0218(4) Uani 1 1 d . . .
H18 H 0.4587 0.9152 0.6077 0.026 Uiso 1 1 calc R . .
C19 C 0.2703(2) 0.99843(19) 0.63695(11) 0.0218(4) Uani 1 1 d . . .
H19 H 0.3091 1.0875 0.6504 0.026 Uiso 1 1 calc R . .
C20 C 0.12416(19) 0.97085(18) 0.64283(10) 0.0169(4) Uani 1 1 d . . .
H20 H 0.0635 1.0413 0.6599 0.020 Uiso 1 1 calc R . .
C21 C -0.21059(18) 0.95013(16) 0.65448(10) 0.0127(3) Uani 1 1 d . . .
C22 C -0.25027(19) 0.99692(17) 0.72754(10) 0.0169(4) Uani 1 1 d . . .
H22 H -0.2287 0.9471 0.7680 0.020 Uiso 1 1 calc R . .
C23 C -0.3212(2) 1.11599(18) 0.74144(11) 0.0198(4) Uani 1 1 d . . .
H23 H -0.3472 1.1478 0.7915 0.024 Uiso 1 1 calc R . .
C24 C -0.3541(2) 1.18843(18) 0.68267(11) 0.0210(4) Uani 1 1 d . . .
H24 H -0.4024 1.2700 0.6923 0.025 Uiso 1 1 calc R . .
C25 C -0.3167(2) 1.14197(18) 0.60987(11) 0.0197(4) Uani 1 1 d . . .
H25 H -0.3407 1.1910 0.5692 0.024 Uiso 1 1 calc R . .
C26 C -0.24446(19) 1.02450(18) 0.59593(10) 0.0176(4) Uani 1 1 d . . .
H26 H -0.2176 0.9941 0.5459 0.021 Uiso 1 1 calc R . .
C27 C -0.20106(18) 0.72556(16) 0.53580(9) 0.0125(3) Uani 1 1 d . . .
C28 C -0.12824(19) 0.72620(18) 0.47165(10) 0.0166(4) Uani 1 1 d . . .
H28 H -0.0323 0.7656 0.4783 0.020 Uiso 1 1 calc R . .
C29 C -0.1960(2) 0.66921(19) 0.39804(10) 0.0207(4) Uani 1 1 d . . .
H29 H -0.1452 0.6690 0.3547 0.025 Uiso 1 1 calc R . .
C30 C -0.3358(2) 0.61284(18) 0.38680(10) 0.0192(4) Uani 1 1 d . . .
H30 H -0.3800 0.5724 0.3362 0.023 Uiso 1 1 calc R . .
C31 C -0.4112(2) 0.61549(18) 0.44948(10) 0.0190(4) Uani 1 1 d . . .
H31 H -0.5090 0.5800 0.4419 0.023 Uiso 1 1 calc R . .
C32 C -0.34384(19) 0.67002(18) 0.52348(10) 0.0166(4) Uani 1 1 d . . .
H32 H -0.3954 0.6697 0.5665 0.020 Uiso 1 1 calc R . .

loop_
_atom_site_aniso_label
_atom_site_aniso_U_11
_atom_site_aniso_U_22
_atom_site_aniso_U_33
_atom_site_aniso_U_23
_atom_site_aniso_U_13
_atom_site_aniso_U_12
Fe1 0.01078(12) 0.01240(13) 0.01088(13) 0.00214(9) 0.00055(9) 0.00118(9)
Fe2 0.01366(13) 0.01532(13) 0.01142(13) 0.00407(10) 0.00216(9) 0.00281(10)
S1 0.0120(2) 0.0140(2) 0.0116(2) 0.00174(16) 0.00139(16) 0.00191(16)
S2 0.0136(2) 0.0166(2) 0.0130(2) 0.00087(17) 0.00142(16) 0.00373(17)
P1 0.0101(2) 0.0122(2) 0.0112(2) 0.00219(17) 0.00161(16) 0.00138(16)
F1 0.0211(6) 0.0193(6) 0.0205(6) -0.0044(4) -0.0009(4) 0.0053(4)
F2 0.0203(6) 0.0279(6) 0.0335(7) 0.0043(5) -0.0049(5) 0.0097(5)
F3 0.0288(6) 0.0241(6) 0.0165(6) -0.0057(4) -0.0028(5) -0.0034(5)
F4 0.0228(6) 0.0171(6) 0.0238(6) -0.0031(4) -0.0016(5) 0.0048(4)
F5 0.0206(7) 0.0800(11) 0.0355(8) 0.0132(7) -0.0071(6) 0.0076(7)
F6 0.0403(8) 0.0616(9) 0.0437(8) 0.0381(7) -0.0187(6) -0.0162(7)
F7 0.0489(9) 0.0365(8) 0.0459(8) -0.0060(6) -0.0322(7) -0.0027(6)
N1 0.0143(7) 0.0213(8) 0.0124(7) -0.0022(6) -0.0013(6) 0.0047(6)
O1 0.0294(8) 0.0167(7) 0.0228(7) -0.0035(6) -0.0001(6) 0.0001(6)
O2 0.0139(7) 0.0410(9) 0.0259(8) 0.0051(6) 0.0016(6) -0.0005(6)
O3 0.0278(8) 0.0189(7) 0.0295(8) 0.0024(6) 0.0053(6) 0.0041(6)
O4 0.0204(7) 0.0330(8) 0.0271(8) 0.0013(6) 0.0073(6) -0.0045(6)
O5 0.0216(7) 0.0426(9) 0.0174(7) 0.0122(6) -0.0021(6) -0.0036(6)
C1 0.0125(8) 0.0185(9) 0.0191(9) 0.0082(8) 0.0016(7) 0.0010(7)
C2 0.0198(9) 0.0169(9) 0.0116(8) 0.0035(7) -0.0006(7) -0.0007(7)
C3 0.0155(9) 0.0223(10) 0.0158(9) 0.0072(8) 0.0028(7) 0.0001(7)
C4 0.0227(10) 0.0187(9) 0.0136(9) 0.0010(7) 0.0021(7) 0.0041(8)
C5 0.0190(9) 0.0195(9) 0.0199(10) 0.0069(8) 0.0073(8) 0.0012(7)
C6 0.0153(9) 0.0178(9) 0.0141(9) 0.0006(7) -0.0013(7) -0.0013(7)
C7 0.0157(9) 0.0180(9) 0.0218(10) -0.0027(7) -0.0033(7) 0.0038(7)
C8 0.0134(8) 0.0160(9) 0.0130(8) 0.0024(7) -0.0001(7) -0.0018(7)
C9 0.0170(9) 0.0159(9) 0.0148(9) -0.0012(7) 0.0009(7) -0.0014(7)
C10 0.0149(9) 0.0201(10) 0.0232(10) 0.0063(8) -0.0002(7) 0.0027(7)
C11 0.0165(9) 0.0216(10) 0.0152(9) 0.0052(8) -0.0029(7) -0.0054(7)
C12 0.0224(10) 0.0180(9) 0.0130(9) -0.0003(7) 0.0012(7) -0.0056(7)
C13 0.0157(9) 0.0162(9) 0.0179(9) 0.0019(7) 0.0010(7) 0.0000(7)
C14 0.0222(10) 0.0294(11) 0.0222(10) 0.0083(9) -0.0044(8) -0.0018(8)
C15 0.0117(8) 0.0146(8) 0.0098(8) 0.0021(7) 0.0004(6) 0.0005(6)
C16 0.0132(8) 0.0155(9) 0.0134(8) 0.0028(7) 0.0022(7) 0.0012(7)
C17 0.0148(9) 0.0248(10) 0.0193(10) 0.0054(8) 0.0044(7) 0.0061(7)
C18 0.0119(9) 0.0294(11) 0.0242(10) 0.0064(8) 0.0009(7) -0.0034(8)
C19 0.0175(9) 0.0195(10) 0.0266(10) 0.0031(8) -0.0018(8) -0.0056(7)
C20 0.0156(9) 0.0162(9) 0.0182(9) 0.0026(7) 0.0012(7) -0.0001(7)
C21 0.0094(8) 0.0122(8) 0.0162(9) 0.0020(7) 0.0012(6) 0.0011(6)
C22 0.0171(9) 0.0169(9) 0.0171(9) 0.0044(7) 0.0022(7) 0.0023(7)
C23 0.0232(10) 0.0170(9) 0.0192(9) -0.0003(7) 0.0074(8) 0.0044(7)
C24 0.0198(10) 0.0128(9) 0.0298(11) 0.0027(8) 0.0027(8) 0.0047(7)
C25 0.0218(10) 0.0154(9) 0.0228(10) 0.0079(8) -0.0001(8) 0.0026(7)
C26 0.0177(9) 0.0180(9) 0.0176(9) 0.0043(7) 0.0032(7) 0.0007(7)
C27 0.0127(8) 0.0110(8) 0.0130(8) 0.0016(7) -0.0010(7) 0.0033(6)
C28 0.0143(9) 0.0192(9) 0.0159(9) 0.0024(7) 0.0018(7) -0.0001(7)
C29 0.0240(10) 0.0246(10) 0.0132(9) 0.0007(8) 0.0046(8) 0.0031(8)
C30 0.0234(10) 0.0161(9) 0.0158(9) 0.0016(7) -0.0037(7) 0.0041(7)
C31 0.0150(9) 0.0192(9) 0.0218(10) 0.0049(8) -0.0025(7) -0.0020(7)
C32 0.0144(9) 0.0205(9) 0.0147(9) 0.0046(7) -0.0006(7) -0.0002(7)

loop_
_atom_type_symbol
_atom_type_description
_atom_type_scat_dispersion_real
_atom_type_scat_dispersion_imag
_atom_type_scat_source
C C 0.0033 0.0016 'International Tables Vol C Tables 4.2.6.8 and 6.1.1.4'
H H 0.0000 0.0000 'International Tables Vol C Tables 4.2.6.8 and 6.1.1.4'
N N 0.0061 0.0033 'International Tables Vol C Tables 4.2.6.8 and 6.1.1.4'
O O 0.0106 0.0060 'International Tables Vol C Tables 4.2.6.8 and 6.1.1.4'
F F 0.0171 0.0103 'International Tables Vol C Tables 4.2.6.8 and 6.1.1.4'
S S 0.1246 0.1234 'International Tables Vol C Tables 4.2.6.8 and 6.1.1.4'
P P 0.1023 0.0942 'International Tables Vol C Tables 4.2.6.8 and 6.1.1.4'
Fe Fe 0.3463 0.8444 'International Tables Vol C Tables 4.2.6.8 and 6.1.1.4'

loop_
_geom_angle_atom_site_label_1
_geom_angle_atom_site_label_2
_geom_angle_atom_site_label_3
_geom_angle
_geom_angle_site_symmetry_1
_geom_angle_site_symmetry_3
_geom_angle_publ_flag
C1 Fe1 C2 92.08(8) . . ?
C1 Fe1 P1 93.61(6) . . ?
C2 Fe1 P1 96.93(6) . . ?
C1 Fe1 S1 89.55(6) . . ?
C2 Fe1 S1 160.14(6) . . ?
P1 Fe1 S1 102.716(18) . . ?
C1 Fe1 S2 152.49(6) . . ?
C2 Fe1 S2 85.41(6) . . ?
P1 Fe1 S2 113.90(2) . . ?
S1 Fe1 S2 84.057(17) . . ?
C1 Fe1 Fe2 98.48(6) . . ?
C2 Fe1 Fe2 103.96(6) . . ?
P1 Fe1 Fe2 155.359(17) . . ?
S1 Fe1 Fe2 56.264(13) . . ?
S2 Fe1 Fe2 56.011(14) . . ?
C3 Fe2 C4 89.69(8) . . ?
C3 Fe2 C5 98.36(8) . . ?
C4 Fe2 C5 102.19(8) . . ?
C3 Fe2 S2 162.53(6) . . ?
C4 Fe2 S2 90.02(6) . . ?
C5 Fe2 S2 98.77(6) . . ?
C3 Fe2 S1 87.62(6) . . ?
C4 Fe2 S1 151.78(6) . . ?
C5 Fe2 S1 105.99(6) . . ?
S2 Fe2 S1 84.409(18) . . ?
C3 Fe2 Fe1 106.19(6) . . ?
C4 Fe2 Fe1 97.88(6) . . ?
C5 Fe2 Fe1 148.22(6) . . ?
S2 Fe2 Fe1 56.590(14) . . ?
S1 Fe2 Fe1 56.268(14) . . ?
C6 S1 Fe2 110.58(6) . . ?
C6 S1 Fe1 109.55(6) . . ?
Fe2 S1 Fe1 67.468(15) . . ?
C7 S2 Fe2 109.02(6) . . ?
C7 S2 Fe1 117.97(6) . . ?
Fe2 S2 Fe1 67.399(15) . . ?
C15 P1 C21 104.71(8) . . ?
C15 P1 C27 102.47(8) . . ?
C21 P1 C27 101.39(7) . . ?
C15 P1 Fe1 114.56(5) . . ?
C21 P1 Fe1 118.85(6) . . ?
C27 P1 Fe1 112.85(6) . . ?
C8 N1 C6 121.47(15) . . ?
C8 N1 C7 123.00(14) . . ?
C6 N1 C7 115.25(14) . . ?
O1 C1 Fe1 178.74(16) . . ?
O2 C2 Fe1 177.38(16) . . ?
O3 C3 Fe2 179.7(2) . . ?
O4 C4 Fe2 176.55(16) . . ?
O5 C5 Fe2 178.59(17) . . ?
N1 C6 S1 114.92(12) . . ?
N1 C6 H6A 108.5 . . ?
S1 C6 H6A 108.5 . . ?
N1 C6 H6B 108.5 . . ?
S1 C6 H6B 108.5 . . ?
H6A C6 H6B 107.5 . . ?
N1 C7 S2 115.35(12) . . ?
N1 C7 H7A 108.4 . . ?
S2 C7 H7A 108.4 . . ?
N1 C7 H7B 108.4 . . ?
S2 C7 H7B 108.4 . . ?
H7A C7 H7B 107.5 . . ?
N1 C8 C13 123.25(15) . . ?
N1 C8 C9 122.23(15) . . ?
C13 C8 C9 114.51(15) . . ?
F1 C9 C10 118.00(15) . . ?
F1 C9 C8 119.39(15) . . ?
C10 C9 C8 122.58(16) . . ?
F2 C10 C9 117.94(16) . . ?
F2 C10 C11 119.71(16) . . ?
C9 C10 C11 122.32(16) . . ?
C12 C11 C10 115.74(16) . . ?
C12 C11 C14 124.25(17) . . ?
C10 C11 C14 120.01(17) . . ?
F3 C12 C13 116.81(16) . . ?
F3 C12 C11 120.97(16) . . ?
C13 C12 C11 122.17(16) . . ?
F4 C13 C12 117.14(15) . . ?
F4 C13 C8 120.08(15) . . ?
C12 C13 C8 122.67(16) . . ?
F7 C14 F6 107.28(16) . . ?
F7 C14 F5 106.07(17) . . ?
F6 C14 F5 106.49(17) . . ?
F7 C14 C11 112.91(16) . . ?
F6 C14 C11 111.83(16) . . ?
F5 C14 C11 111.83(16) . . ?
C20 C15 C16 118.90(16) . . ?
C20 C15 P1 123.51(13) . . ?
C16 C15 P1 117.47(13) . . ?
C17 C16 C15 120.59(16) . . ?
C17 C16 H16 119.7 . . ?
C15 C16 H16 119.7 . . ?
C16 C17 C18 120.39(17) . . ?
C16 C17 H17 119.8 . . ?
C18 C17 H17 119.8 . . ?
C19 C18 C17 119.73(17) . . ?
C19 C18 H18 120.1 . . ?
C17 C18 H18 120.1 . . ?
C18 C19 C20 120.16(17) . . ?
C18 C19 H19 119.9 . . ?
C20 C19 H19 119.9 . . ?
C15 C20 C19 120.22(16) . . ?
C15 C20 H20 119.9 . . ?
C19 C20 H20 119.9 . . ?
C26 C21 C22 118.76(15) . . ?
C26 C21 P1 120.85(13) . . ?
C22 C21 P1 120.38(13) . . ?
C23 C22 C21 120.31(16) . . ?
C23 C22 H22 119.8 . . ?
C21 C22 H22 119.8 . . ?
C24 C23 C22 120.18(16) . . ?
C24 C23 H23 119.9 . . ?
C22 C23 H23 119.9 . . ?
C25 C24 C23 119.87(16) . . ?
C25 C24 H24 120.1 . . ?
C23 C24 H24 120.1 . . ?
C26 C25 C24 120.25(16) . . ?
C26 C25 H25 119.9 . . ?
C24 C25 H25 119.9 . . ?
C25 C26 C21 120.63(16) . . ?
C25 C26 H26 119.7 . . ?
C21 C26 H26 119.7 . . ?
C28 C27 C32 118.44(15) . . ?
C28 C27 P1 123.30(13) . . ?
C32 C27 P1 118.26(13) . . ?
C29 C28 C27 119.92(17) . . ?
C29 C28 H28 120.0 . . ?
C27 C28 H28 120.0 . . ?
C30 C29 C28 121.07(17) . . ?
C30 C29 H29 119.5 . . ?
C28 C29 H29 119.5 . . ?
C29 C30 C31 119.65(17) . . ?
C29 C30 H30 120.2 . . ?
C31 C30 H30 120.2 . . ?
C30 C31 C32 119.83(17) . . ?
C30 C31 H31 120.1 . . ?
C32 C31 H31 120.1 . . ?
C31 C32 C27 121.03(16) . . ?
C31 C32 H32 119.5 . . ?
C27 C32 H32 119.5 . . ?

loop_
_geom_bond_atom_site_label_1
_geom_bond_atom_site_label_2
_geom_bond_distance
_geom_bond_site_symmetry_2
_geom_bond_publ_flag
Fe1 C1 1.7694(19) . ?
Fe1 C2 1.7730(18) . ?
Fe1 P1 2.2427(5) . ?
Fe1 S1 2.2613(5) . ?
Fe1 S2 2.2709(5) . ?
Fe1 Fe2 2.5115(4) . ?
Fe2 C3 1.7889(19) . ?
Fe2 C4 1.797(2) . ?
Fe2 C5 1.8069(19) . ?
Fe2 S2 2.2556(5) . ?
Fe2 S1 2.2612(5) . ?
S1 C6 1.8456(18) . ?
S2 C7 1.8404(19) . ?
P1 C15 1.8222(17) . ?
P1 C21 1.8242(17) . ?
P1 C27 1.8362(17) . ?
F1 C9 1.3488(19) . ?
F2 C10 1.335(2) . ?
F3 C12 1.346(2) . ?
F4 C13 1.3459(19) . ?
F5 C14 1.334(2) . ?
F6 C14 1.327(2) . ?
F7 C14 1.319(2) . ?
N1 C8 1.384(2) . ?
N1 C6 1.438(2) . ?
N1 C7 1.442(2) . ?
O1 C1 1.149(2) . ?
O2 C2 1.150(2) . ?
O3 C3 1.144(2) . ?
O4 C4 1.142(2) . ?
O5 C5 1.137(2) . ?
C6 H6A 0.9900 . ?
C6 H6B 0.9900 . ?
C7 H7A 0.9900 . ?
C7 H7B 0.9900 . ?
C8 C13 1.396(2) . ?
C8 C9 1.402(2) . ?
C9 C10 1.372(2) . ?
C10 C11 1.388(3) . ?
C11 C12 1.385(3) . ?
C11 C14 1.503(2) . ?
C12 C13 1.378(2) . ?
C15 C20 1.389(2) . ?
C15 C16 1.401(2) . ?
C16 C17 1.374(2) . ?
C16 H16 0.9500 . ?
C17 C18 1.386(3) . ?
C17 H17 0.9500 . ?
C18 C19 1.384(3) . ?
C18 H18 0.9500 . ?
C19 C20 1.394(2) . ?
C19 H19 0.9500 . ?
C20 H20 0.9500 . ?
C21 C26 1.393(2) . ?
C21 C22 1.394(2) . ?
C22 C23 1.388(2) . ?
C22 H22 0.9500 . ?
C23 C24 1.382(3) . ?
C23 H23 0.9500 . ?
C24 C25 1.381(3) . ?
C24 H24 0.9500 . ?
C25 C26 1.381(2) . ?
C25 H25 0.9500 . ?
C26 H26 0.9500 . ?
C27 C28 1.394(2) . ?
C27 C32 1.399(2) . ?
C28 C29 1.387(3) . ?
C28 H28 0.9500 . ?
C29 C30 1.378(3) . ?
C29 H29 0.9500 . ?
C30 C31 1.381(3) . ?
C30 H30 0.9500 . ?
C31 C32 1.385(3) . ?
C31 H31 0.9500 . ?
C32 H32 0.9500 . ?

loop_
_geom_torsion_atom_site_label_1
_geom_torsion_atom_site_label_2
_geom_torsion_atom_site_label_3
_geom_torsion_atom_site_label_4
_geom_torsion
_geom_torsion_site_symmetry_1
_geom_torsion_site_symmetry_2
_geom_torsion_site_symmetry_3
_geom_torsion_site_symmetry_4
_geom_torsion_publ_flag
C1 Fe1 Fe2 C3 7.96(8) . . . . ?
C2 Fe1 Fe2 C3 102.25(8) . . . . ?
P1 Fe1 Fe2 C3 -110.58(7) . . . . ?
S1 Fe1 Fe2 C3 -75.77(6) . . . . ?
S2 Fe1 Fe2 C3 176.76(6) . . . . ?
C1 Fe1 Fe2 C4 -84.03(8) . . . . ?
C2 Fe1 Fe2 C4 10.27(8) . . . . ?
P1 Fe1 Fe2 C4 157.44(7) . . . . ?
S1 Fe1 Fe2 C4 -167.75(6) . . . . ?
S2 Fe1 Fe2 C4 84.78(6) . . . . ?
C1 Fe1 Fe2 C5 147.07(12) . . . . ?
C2 Fe1 Fe2 C5 -118.63(12) . . . . ?
P1 Fe1 Fe2 C5 28.53(12) . . . . ?
S1 Fe1 Fe2 C5 63.34(11) . . . . ?
S2 Fe1 Fe2 C5 -44.12(11) . . . . ?
C1 Fe1 Fe2 S2 -168.81(6) . . . . ?
C2 Fe1 Fe2 S2 -74.51(6) . . . . ?
P1 Fe1 Fe2 S2 72.66(4) . . . . ?
S1 Fe1 Fe2 S2 107.46(2) . . . . ?
C1 Fe1 Fe2 S1 83.73(6) . . . . ?
C2 Fe1 Fe2 S1 178.02(6) . . . . ?
P1 Fe1 Fe2 S1 -34.81(4) . . . . ?
S2 Fe1 Fe2 S1 -107.46(2) . . . . ?
C3 Fe2 S1 C6 -145.33(8) . . . . ?
C4 Fe2 S1 C6 129.75(13) . . . . ?
C5 Fe2 S1 C6 -47.31(9) . . . . ?
S2 Fe2 S1 C6 50.23(6) . . . . ?
Fe1 Fe2 S1 C6 103.37(6) . . . . ?
C3 Fe2 S1 Fe1 111.30(6) . . . . ?
C4 Fe2 S1 Fe1 26.38(12) . . . . ?
C5 Fe2 S1 Fe1 -150.68(6) . . . . ?
S2 Fe2 S1 Fe1 -53.138(15) . . . . ?
C1 Fe1 S1 C6 154.61(8) . . . . ?
C2 Fe1 S1 C6 -110.51(18) . . . . ?
P1 Fe1 S1 C6 61.02(6) . . . . ?
S2 Fe1 S1 C6 -52.19(6) . . . . ?
Fe2 Fe1 S1 C6 -104.86(6) . . . . ?
C1 Fe1 S1 Fe2 -100.52(6) . . . . ?
C2 Fe1 S1 Fe2 -5.65(17) . . . . ?
P1 Fe1 S1 Fe2 165.879(17) . . . . ?
S2 Fe1 S1 Fe2 52.674(16) . . . . ?
C3 Fe2 S2 C7 -123.6(2) . . . . ?
C4 Fe2 S2 C7 147.36(9) . . . . ?
C5 Fe2 S2 C7 45.03(9) . . . . ?
S1 Fe2 S2 C7 -60.34(7) . . . . ?
Fe1 Fe2 S2 C7 -113.20(7) . . . . ?
C3 Fe2 S2 Fe1 -10.4(2) . . . . ?
C4 Fe2 S2 Fe1 -99.44(6) . . . . ?
C5 Fe2 S2 Fe1 158.22(6) . . . . ?
S1 Fe2 S2 Fe1 52.854(15) . . . . ?
C1 Fe1 S2 C7 124.85(14) . . . . ?
C2 Fe1 S2 C7 -149.46(9) . . . . ?
P1 Fe1 S2 C7 -53.90(7) . . . . ?
S1 Fe1 S2 C7 47.40(7) . . . . ?
Fe2 Fe1 S2 C7 100.29(7) . . . . ?
C1 Fe1 S2 Fe2 24.56(13) . . . . ?
C2 Fe1 S2 Fe2 110.24(6) . . . . ?
P1 Fe1 S2 Fe2 -154.196(19) . . . . ?
S1 Fe1 S2 Fe2 -52.898(15) . . . . ?
C1 Fe1 P1 C15 -94.02(8) . . . . ?
C2 Fe1 P1 C15 173.44(8) . . . . ?
S1 Fe1 P1 C15 -3.67(6) . . . . ?
S2 Fe1 P1 C15 85.40(6) . . . . ?
Fe2 Fe1 P1 C15 25.45(8) . . . . ?
C1 Fe1 P1 C21 141.20(8) . . . . ?
C2 Fe1 P1 C21 48.66(9) . . . . ?
S1 Fe1 P1 C21 -128.46(6) . . . . ?
S2 Fe1 P1 C21 -39.38(7) . . . . ?
Fe2 Fe1 P1 C21 -99.34(7) . . . . ?
C1 Fe1 P1 C27 22.73(8) . . . . ?
C2 Fe1 P1 C27 -69.81(8) . . . . ?
S1 Fe1 P1 C27 113.08(6) . . . . ?
S2 Fe1 P1 C27 -157.85(6) . . . . ?
Fe2 Fe1 P1 C27 142.20(6) . . . . ?
C2 Fe1 C1 O1 -36(8) . . . . ?
P1 Fe1 C1 O1 -133(8) . . . . ?
S1 Fe1 C1 O1 124(8) . . . . ?
S2 Fe1 C1 O1 48(8) . . . . ?
Fe2 Fe1 C1 O1 68(8) . . . . ?
C1 Fe1 C2 O2 116(4) . . . . ?
P1 Fe1 C2 O2 -150(4) . . . . ?
S1 Fe1 C2 O2 21(4) . . . . ?
S2 Fe1 C2 O2 -37(4) . . . . ?
Fe2 Fe1 C2 O2 16(4) . . . . ?
C4 Fe2 C3 O3 -136(100) . . . . ?
C5 Fe2 C3 O3 -33(37) . . . . ?
S2 Fe2 C3 O3 135(37) . . . . ?
S1 Fe2 C3 O3 72(37) . . . . ?
Fe1 Fe2 C3 O3 126(37) . . . . ?
C3 Fe2 C4 O4 -37(3) . . . . ?
C5 Fe2 C4 O4 -135(3) . . . . ?
S2 Fe2 C4 O4 126(3) . . . . ?
S1 Fe2 C4 O4 47(3) . . . . ?
Fe1 Fe2 C4 O4 69(3) . . . . ?
C3 Fe2 C5 O5 -169(7) . . . . ?
C4 Fe2 C5 O5 -77(7) . . . . ?
S2 Fe2 C5 O5 15(7) . . . . ?
S1 Fe2 C5 O5 101(7) . . . . ?
Fe1 Fe2 C5 O5 51(7) . . . . ?
C8 N1 C6 S1 113.96(16) . . . . ?
C7 N1 C6 S1 -71.93(18) . . . . ?
Fe2 S1 C6 N1 2.42(14) . . . . ?
Fe1 S1 C6 N1 74.90(13) . . . . ?
C8 N1 C7 S2 -127.22(15) . . . . ?
C6 N1 C7 S2 58.76(19) . . . . ?
Fe2 S2 C7 N1 19.55(15) . . . . ?
Fe1 S2 C7 N1 -54.36(15) . . . . ?
C6 N1 C8 C13 140.66(18) . . . . ?
C7 N1 C8 C13 -33.0(3) . . . . ?
C6 N1 C8 C9 -37.9(2) . . . . ?
C7 N1 C8 C9 148.48(18) . . . . ?
N1 C8 C9 F1 -4.6(3) . . . . ?
C13 C8 C9 F1 176.75(15) . . . . ?
N1 C8 C9 C10 177.57(17) . . . . ?
C13 C8 C9 C10 -1.1(3) . . . . ?
F1 C9 C10 F2 0.8(3) . . . . ?
C8 C9 C10 F2 178.68(16) . . . . ?
F1 C9 C10 C11 -177.27(16) . . . . ?
C8 C9 C10 C11 0.6(3) . . . . ?
F2 C10 C11 C12 -177.46(16) . . . . ?
C9 C10 C11 C12 0.6(3) . . . . ?
F2 C10 C11 C14 2.1(3) . . . . ?
C9 C10 C11 C14 -179.80(17) . . . . ?
C10 C11 C12 F3 -178.60(16) . . . . ?
C14 C11 C12 F3 1.8(3) . . . . ?
C10 C11 C12 C13 -1.2(3) . . . . ?
C14 C11 C12 C13 179.16(18) . . . . ?
F3 C12 C13 F4 2.1(2) . . . . ?
C11 C12 C13 F4 -175.37(16) . . . . ?
F3 C12 C13 C8 178.21(15) . . . . ?
C11 C12 C13 C8 0.8(3) . . . . ?
N1 C8 C13 F4 -2.2(3) . . . . ?
C9 C8 C13 F4 176.44(15) . . . . ?
N1 C8 C13 C12 -178.20(17) . . . . ?
C9 C8 C13 C12 0.4(3) . . . . ?
C12 C11 C14 F7 -16.4(3) . . . . ?
C10 C11 C14 F7 163.98(17) . . . . ?
C12 C11 C14 F6 104.7(2) . . . . ?
C10 C11 C14 F6 -74.9(2) . . . . ?
C12 C11 C14 F5 -136.00(19) . . . . ?
C10 C11 C14 F5 44.4(2) . . . . ?
C21 P1 C15 C20 12.42(16) . . . . ?
C27 P1 C15 C20 117.90(15) . . . . ?
Fe1 P1 C15 C20 -119.53(13) . . . . ?
C21 P1 C15 C16 -171.62(13) . . . . ?
C27 P1 C15 C16 -66.13(14) . . . . ?
Fe1 P1 C15 C16 56.44(14) . . . . ?
C20 C15 C16 C17 -0.3(2) . . . . ?
P1 C15 C16 C17 -176.42(13) . . . . ?
C15 C16 C17 C18 0.8(3) . . . . ?
C16 C17 C18 C19 -0.7(3) . . . . ?
C17 C18 C19 C20 0.1(3) . . . . ?
C16 C15 C20 C19 -0.3(3) . . . . ?
P1 C15 C20 C19 175.60(13) . . . . ?
C18 C19 C20 C15 0.4(3) . . . . ?
C15 P1 C21 C26 70.15(16) . . . . ?
C27 P1 C21 C26 -36.14(16) . . . . ?
Fe1 P1 C21 C26 -160.41(12) . . . . ?
C15 P1 C21 C22 -110.83(15) . . . . ?
C27 P1 C21 C22 142.88(15) . . . . ?
Fe1 P1 C21 C22 18.60(17) . . . . ?
C26 C21 C22 C23 -0.5(3) . . . . ?
P1 C21 C22 C23 -179.52(14) . . . . ?
C21 C22 C23 C24 0.6(3) . . . . ?
C22 C23 C24 C25 0.2(3) . . . . ?
C23 C24 C25 C26 -1.0(3) . . . . ?
C24 C25 C26 C21 1.1(3) . . . . ?
C22 C21 C26 C25 -0.3(3) . . . . ?
P1 C21 C26 C25 178.69(14) . . . . ?
C15 P1 C27 C28 -3.85(16) . . . . ?
C21 P1 C27 C28 104.19(15) . . . . ?
Fe1 P1 C27 C28 -127.57(13) . . . . ?
C15 P1 C27 C32 175.76(13) . . . . ?
C21 P1 C27 C32 -76.19(14) . . . . ?
Fe1 P1 C27 C32 52.05(14) . . . . ?
C32 C27 C28 C29 -1.8(3) . . . . ?
P1 C27 C28 C29 177.81(14) . . . . ?
C27 C28 C29 C30 0.8(3) . . . . ?
C28 C29 C30 C31 1.4(3) . . . . ?
C29 C30 C31 C32 -2.5(3) . . . . ?
C30 C31 C32 C27 1.5(3) . . . . ?
C28 C27 C32 C31 0.7(3) . . . . ?
P1 C27 C32 C31 -178.94(14) . . . . ?
